data_4329512
loop_
_publ_author_name
'Wenlong Yin'
'Kai Feng'
'Wendong Wang'
'Youguo Shi'
'Wenyu Hao'
'Jiyong Yao'
'Yicheng Wu'

_publ_section_title
;
 Syntheses, Structures, Optical and Magnetic Properties of Ba2MLnSe5 (M =
 Ga, In; Ln= Y, Nd, Sm, Gd, Dy, Er)
;
_journal_name_full 'Inorganic Chemistry'
_journal_page_first 6860
_journal_page_last 6867
_journal_paper_doi 10.1021/ic300604a
_journal_volume 51
_journal_year 2012
_chemical_formula_sum 'Ba2 Ga Se5 Y'
_chemical_formula_weight 828.11
_space_group_IT_number 2
_symmetry_cell_setting triclinic
_symmetry_space_group_name_Hall '-P 1'
_symmetry_space_group_name_H-M 'P -1'
_atom_sites_solution_primary direct
_atom_sites_solution_secondary difmap
_audit_creation_method SHELXL-97
_audit_update_record
;
2012-03-19 # Formatted by publCIF
;
_cell_angle_alpha 103.51(3)
_cell_angle_beta 103.04(3)
_cell_angle_gamma 107.43(3)
_cell_formula_units_Z 2
_cell_length_a 7.2876(15)
_cell_length_b 8.6597(17)
_cell_length_c 9.3876(19)
_cell_measurement_reflns_used 1543
_cell_measurement_temperature 153(2)
_cell_measurement_theta_max 30.0396
_cell_measurement_theta_min 2.3540
_cell_volume 520.9(3)
_computing_cell_refinement 'CrystalClear (Rigaku Inc., 2008)'
_computing_data_collection 'CrystalClear (Rigaku Inc., 2008)'
_computing_data_reduction 'CrystalClear (Rigaku Inc., 2008)'
_computing_molecular_graphics 'SHELXL-97 (Sheldrick, 1997)'
_computing_publication_material Diamond
_computing_structure_refinement 'SHELXL-97 (Sheldrick, 1997)'
_computing_structure_solution 'SHELXS-97 (Sheldrick, 1990)'
_diffrn_ambient_temperature 153(2)
_diffrn_detector_area_resol_mean 28.5714
_diffrn_measured_fraction_theta_full 0.972
_diffrn_measured_fraction_theta_max 0.972
_diffrn_measurement_device_type 'Rigaku AFC10 diffractometer'
_diffrn_measurement_method dtprofit.ref
_diffrn_radiation_monochromator 'Graphite Monochromator'
_diffrn_radiation_source 'Rotating Anode'
_diffrn_radiation_type MoK\a
_diffrn_radiation_wavelength 0.71073
_diffrn_reflns_av_R_equivalents 0.0495
_diffrn_reflns_av_sigmaI/netI 0.0739
_diffrn_reflns_limit_h_max 10
_diffrn_reflns_limit_h_min -10
_diffrn_reflns_limit_k_max 12
_diffrn_reflns_limit_k_min -12
_diffrn_reflns_limit_l_max 12
_diffrn_reflns_limit_l_min -13
_diffrn_reflns_number 5955
_diffrn_reflns_theta_full 30.05
_diffrn_reflns_theta_max 30.05
_diffrn_reflns_theta_min 2.35
_exptl_absorpt_coefficient_mu 32.922
_exptl_absorpt_correction_T_max 0.010
_exptl_absorpt_correction_T_min 0.001
_exptl_absorpt_correction_type numerical
_exptl_absorpt_process_details 'face indexed'
_exptl_crystal_colour yellow
_exptl_crystal_density_diffrn 5.279
_exptl_crystal_description chip
_exptl_crystal_F_000 704
_exptl_crystal_size_max 0.2360
_exptl_crystal_size_mid 0.2120
_exptl_crystal_size_min 0.1360
_refine_diff_density_max 2.042
_refine_diff_density_min -1.922
_refine_diff_density_rms 0.444
_refine_ls_extinction_coef 0.00012(11)
_refine_ls_extinction_expression Fc^*^=kFc[1+0.001xFc^2^\l^3^/sin(2\q)]^-1/4^
_refine_ls_extinction_method SHELXL
_refine_ls_goodness_of_fit_ref 0.976
_refine_ls_matrix_type full
_refine_ls_number_parameters 83
_refine_ls_number_reflns 2969
_refine_ls_number_restraints 0
_refine_ls_restrained_S_all 0.976
_refine_ls_R_factor_all 0.0608
_refine_ls_R_factor_gt 0.0382
_refine_ls_shift/su_max 0.000
_refine_ls_shift/su_mean 0.000
_refine_ls_structure_factor_coef Fsqd
_refine_ls_weighting_details 'calc w=1/[\s^2^(Fo^2^)+(0.0200P)^2^+0.0000P] where P=(Fo^2^+2Fc^2^)/3'
_refine_ls_weighting_scheme calc
_refine_ls_wR_factor_gt 0.0700
_refine_ls_wR_factor_ref 0.0768
_reflns_number_gt 2136
_reflns_number_total 2969
_reflns_threshold_expression >2sigma(I)
_cod_data_source_file ic300604a_si_001_01.cif
_cod_data_source_block Ba2GaYSe5
_cod_original_cell_volume 520.93(26)
_cod_database_code 4329512

loop_
_symmetry_equiv_pos_as_xyz
'x, y, z'
'-x, -y, -z'

loop_
_atom_site_label
_atom_site_type_symbol
_atom_site_fract_x
_atom_site_fract_y
_atom_site_fract_z
_atom_site_U_iso_or_equiv
_atom_site_adp_type
_atom_site_occupancy
_atom_site_symmetry_multiplicity
_atom_site_calc_flag
Ba1 Ba 0.36664(8) 0.02230(6) 0.71116(6) 0.00607(12) Uani 1 1 d
Ba2 Ba 0.65745(8) 0.48935(6) 0.29301(6) 0.00629(12) Uani 1 1 d
Y Y 0.00219(13) 0.26946(10) 0.00181(9) 0.00566(17) Uani 1 1 d
Ga Ga 0.19428(14) 0.12839(11) 0.31281(11) 0.0055(2) Uani 1 1 d
Se1 Se 0.01224(13) 0.31765(10) 0.31571(10) 0.00593(17) Uani 1 1 d
Se2 Se 0.01623(13) 0.84668(10) 0.31343(10) 0.00642(18) Uani 1 1 d
Se3 Se 0.28766(13) 0.09122(10) 0.07216(10) 0.00553(17) Uani 1 1 d
Se4 Se 0.29681(13) 0.58951(10) 0.05565(10) 0.00541(17) Uani 1 1 d
Se5 Se 0.51178(13) 0.25858(10) 0.50766(10) 0.00523(17) Uani 1 1 d

loop_
_atom_site_aniso_label
_atom_site_aniso_U_11
_atom_site_aniso_U_22
_atom_site_aniso_U_33
_atom_site_aniso_U_23
_atom_site_aniso_U_13
_atom_site_aniso_U_12
Ba1 0.0077(3) 0.0059(2) 0.0067(3) 0.00337(19) 0.0028(2) 0.00394(19)
Ba2 0.0094(3) 0.0059(2) 0.0051(2) 0.00240(19) 0.0035(2) 0.00368(19)
Y 0.0067(4) 0.0069(4) 0.0039(4) 0.0019(3) 0.0015(3) 0.0031(3)
Ga 0.0056(5) 0.0057(4) 0.0060(5) 0.0024(4) 0.0014(4) 0.0031(4)
Se1 0.0074(4) 0.0069(4) 0.0043(4) 0.0018(3) 0.0015(3) 0.0041(3)
Se2 0.0091(4) 0.0056(3) 0.0053(4) 0.0025(3) 0.0022(3) 0.0033(3)
Se3 0.0063(4) 0.0078(4) 0.0033(4) 0.0021(3) 0.0017(3) 0.0034(3)
Se4 0.0054(4) 0.0057(3) 0.0047(4) 0.0013(3) 0.0006(3) 0.0025(3)
Se5 0.0062(4) 0.0072(3) 0.0026(4) 0.0021(3) 0.0007(3) 0.0031(3)

loop_
_atom_type_symbol
_atom_type_description
_atom_type_scat_dispersion_real
_atom_type_scat_dispersion_imag
_atom_type_scat_source
Ga Ga 0.2307 1.6083 'International Tables Vol C Tables 4.2.6.8 and 6.1.1.4'
Se Se -0.0929 2.2259 'International Tables Vol C Tables 4.2.6.8 and 6.1.1.4'
Y Y -2.7962 3.5667 'International Tables Vol C Tables 4.2.6.8 and 6.1.1.4'
Ba Ba -0.3244 2.2819 'International Tables Vol C Tables 4.2.6.8 and 6.1.1.4'

loop_
_geom_angle_atom_site_label_1
_geom_angle_atom_site_label_2
_geom_angle_atom_site_label_3
_geom_angle
_geom_angle_site_symmetry_1
_geom_angle_site_symmetry_3
Se5 Ba1 Se5 85.21(3) . 2_656
Se5 Ba1 Se1 140.29(4) . 2_556
Se5 Ba1 Se1 83.51(4) 2_656 2_556
Se5 Ba1 Se2 86.59(3) . 2_566
Se5 Ba1 Se2 137.35(4) 2_656 2_566
Se1 Ba1 Se2 76.63(3) 2_556 2_566
Se5 Ba1 Se4 69.99(3) . 2_666
Se5 Ba1 Se4 123.36(3) 2_656 2_666
Se1 Ba1 Se4 145.07(3) 2_556 2_666
Se2 Ba1 Se4 92.34(4) 2_566 2_666
Se5 Ba1 Se3 118.78(3) . 2_656
Se5 Ba1 Se3 68.99(3) 2_656 2_656
Se1 Ba1 Se3 92.13(4) 2_556 2_656
Se2 Ba1 Se3 147.76(3) 2_566 2_656
Se4 Ba1 Se3 79.68(4) 2_666 2_656
Se5 Ba1 Se3 135.78(3) . 1_556
Se5 Ba1 Se3 135.83(3) 2_656 1_556
Se1 Ba1 Se3 72.83(4) 2_556 1_556
Se2 Ba1 Se3 72.73(3) 2_566 1_556
Se4 Ba1 Se3 72.25(4) 2_666 1_556
Se3 Ba1 Se3 75.09(3) 2_656 1_556
Se5 Ba1 Se2 68.90(4) . 1_545
Se5 Ba1 Se2 68.72(3) 2_656 1_545
Se1 Ba1 Se2 71.52(4) 2_556 1_545
Se2 Ba1 Se2 69.27(4) 2_566 1_545
Se4 Ba1 Se2 135.59(4) 2_666 1_545
Se3 Ba1 Se2 135.98(3) 2_656 1_545
Se3 Ba1 Se2 132.48(3) 1_556 1_545
Se5 Ba1 Ga 87.43(3) . 2_656
Se5 Ba1 Ga 37.65(3) 2_656 2_656
Se1 Ba1 Ga 105.57(3) 2_556 2_656
Se2 Ba1 Ga 172.68(3) 2_566 2_656
Se4 Ba1 Ga 89.58(4) 2_666 2_656
Se3 Ba1 Ga 39.57(2) 2_656 2_656
Se3 Ba1 Ga 114.57(3) 1_556 2_656
Se2 Ba1 Ga 104.57(3) 1_545 2_656
Se5 Ba1 Ga 118.11(4) . 2_556
Se5 Ba1 Ga 114.59(4) 2_656 2_556
Se1 Ba1 Ga 38.35(3) 2_556 2_556
Se2 Ba1 Ga 38.36(2) 2_566 2_556
Se4 Ba1 Ga 122.04(4) 2_666 2_556
Se3 Ba1 Ga 123.09(3) 2_656 2_556
Se3 Ba1 Ga 65.99(4) 1_556 2_556
Se2 Ba1 Ga 66.53(4) 1_545 2_556
Ga Ba1 Ga 143.77(3) 2_656 2_556
Se5 Ba1 Ba2 48.63(2) . 2_666
Se5 Ba1 Ba2 133.56(3) 2_656 2_666
Se1 Ba1 Ba2 126.61(3) 2_556 2_666
Se2 Ba1 Ba2 49.98(3) 2_566 2_666
Se4 Ba1 Ba2 52.72(3) 2_666 2_666
Se3 Ba1 Ba2 132.38(4) 2_656 2_666
Se3 Ba1 Ba2 89.85(3) 1_556 2_666
Se2 Ba1 Ba2 87.00(4) 1_545 2_666
Ga Ba1 Ba2 127.28(3) 2_656 2_666
Ga Ba1 Ba2 88.32(4) 2_556 2_666
Se5 Ba1 Y 83.71(4) . 1_656
Se5 Ba1 Y 88.88(4) 2_656 1_656
Se1 Ba1 Y 133.82(3) 2_556 1_656
Se2 Ba1 Y 131.59(3) 2_566 1_656
Se4 Ba1 Y 40.02(3) 2_666 1_656
Se3 Ba1 Y 43.40(3) 2_656 1_656
Se3 Ba1 Y 81.99(4) 1_556 1_656
Se2 Ba1 Y 145.38(3) 1_545 1_656
Ga Ba1 Y 51.69(3) 2_656 1_656
Ga Ba1 Y 147.95(3) 2_556 1_656
Ba2 Ba1 Y 90.46(4) 2_666 1_656
Se5 Ba2 Se5 81.75(3) 2_666 .
Se5 Ba2 Se4 135.09(3) 2_666 2_665
Se5 Ba2 Se4 135.73(3) . 2_665
Se5 Ba2 Se2 85.65(3) 2_666 1_655
Se5 Ba2 Se2 141.36(4) . 1_655
Se4 Ba2 Se2 75.93(4) 2_665 1_655
Se5 Ba2 Se1 144.01(3) 2_666 1_655
Se5 Ba2 Se1 82.62(3) . 1_655
Se4 Ba2 Se1 76.09(3) 2_665 1_655
Se2 Ba2 Se1 86.68(3) 1_655 1_655
Se5 Ba2 Se3 113.40(3) 2_666 .
Se5 Ba2 Se3 68.07(3) . .
Se4 Ba2 Se3 73.57(4) 2_665 .
Se2 Ba2 Se3 149.20(3) 1_655 .
Se1 Ba2 Se3 90.11(3) 1_655 .
Se5 Ba2 Se4 68.02(3) 2_666 .
Se5 Ba2 Se4 118.73(3) . .
Se4 Ba2 Se4 71.12(3) 2_665 .
Se2 Ba2 Se4 89.30(4) 1_655 .
Se1 Ba2 Se4 146.95(3) 1_655 .
Se3 Ba2 Se4 76.95(4) . .
Se5 Ba2 Se1 69.87(3) 2_666 2_666
Se5 Ba2 Se1 69.07(4) . 2_666
Se4 Ba2 Se1 137.27(3) 2_665 2_666
Se2 Ba2 Se1 72.29(4) 1_655 2_666
Se1 Ba2 Se1 74.29(4) 1_655 2_666
Se3 Ba2 Se1 135.83(4) . 2_666
Se4 Ba2 Se1 135.00(3) . 2_666
Se5 Ba2 Ga 83.30(3) 2_666 .
Se5 Ba2 Ga 36.72(3) . .
Se4 Ba2 Ga 111.96(4) 2_665 .
Se2 Ba2 Ga 168.93(2) 1_655 .
Se1 Ba2 Ga 102.54(3) 1_655 .
Se3 Ba2 Ga 38.57(3) . .
Se4 Ba2 Ga 86.21(4) . .
Se1 Ba2 Ga 104.06(4) 2_666 .
Se5 Ba2 Ba1 48.21(2) 2_666 2_666
Se5 Ba2 Ba1 129.95(3) . 2_666
Se4 Ba2 Ba1 90.71(3) 2_665 2_666
Se2 Ba2 Ba1 49.24(2) 1_655 2_666
Se1 Ba2 Ba1 135.92(3) 1_655 2_666
Se3 Ba2 Ba1 126.63(3) . 2_666
Se4 Ba2 Ba1 49.85(4) . 2_666
Se1 Ba2 Ba1 89.66(4) 2_666 2_666
Ga Ba2 Ba1 121.28(3) . 2_666
Se5 Ba2 Ba1 129.53(3) 2_666 2_656
Se5 Ba2 Ba1 48.04(2) . 2_656
Se4 Ba2 Ba1 90.08(3) 2_665 2_656
Se2 Ba2 Ba1 134.93(3) 1_655 2_656
Se1 Ba2 Ba1 48.25(3) 1_655 2_656
Se3 Ba2 Ba1 49.78(3) . 2_656
Se4 Ba2 Ba1 126.71(4) . 2_656
Se1 Ba2 Ba1 92.57(4) 2_666 2_656
Ga Ba2 Ba1 54.67(3) . 2_656
Ba1 Ba2 Ba1 175.780(19) 2_666 2_656
Se4 Y Se4 88.75(4) . 2_565
Se4 Y Se2 92.36(5) . 2_565
Se4 Y Se2 95.01(4) 2_565 2_565
Se4 Y Se1 96.60(5) . .
Se4 Y Se1 92.32(4) 2_565 .
Se2 Y Se1 168.55(4) 2_565 .
Se4 Y Se3 96.97(4) . .
Se4 Y Se3 173.70(4) 2_565 .
Se2 Y Se3 87.45(4) 2_565 .
Se1 Y Se3 84.40(4) . .
Se4 Y Se3 173.92(4) . 2
Se4 Y Se3 96.08(4) 2_565 2
Se2 Y Se3 83.56(5) 2_565 2
Se1 Y Se3 86.92(5) . 2
Se3 Y Se3 78.40(4) . 2
Se4 Y Y 44.49(3) . 2_565
Se4 Y Y 44.26(3) 2_565 2_565
Se2 Y Y 95.16(5) 2_565 2_565
Se1 Y Y 96.23(4) . 2_565
Se3 Y Y 141.39(5) . 2_565
Se3 Y Y 140.21(4) 2 2_565
Se4 Y Ba1 131.84(4) . 1_454
Se4 Y Ba1 50.28(3) 2_565 1_454
Se2 Y Ba1 70.94(4) 2_565 1_454
Se1 Y Ba1 107.62(4) . 1_454
Se3 Y Ba1 125.72(4) . 1_454
Se3 Y Ba1 50.86(4) 2 1_454
Y Y Ba1 91.02(4) 2_565 1_454
Se5 Ga Se1 111.15(5) . .
Se5 Ga Se2 111.19(6) . 1_545
Se1 Ga Se2 116.75(5) . 1_545
Se5 Ga Se3 102.83(5) . .
Se1 Ga Se3 107.28(5) . .
Se2 Ga Se3 106.49(5) 1_545 .
Se5 Ga Ba1 58.13(4) . 2_656
Se1 Ga Ba1 157.29(4) . 2_656
Se2 Ga Ba1 85.85(4) 1_545 2_656
Se3 Ga Ba1 60.79(4) . 2_656
Se5 Ga Ba1 137.32(5) . 2_556
Se1 Ga Ba1 58.39(4) . 2_556
Se2 Ga Ba1 58.51(4) 1_545 2_556
Se3 Ga Ba1 119.84(5) . 2_556
Ba1 Ga Ba1 143.77(3) 2_656 2_556
Se5 Ga Ba2 56.47(4) . .
Se1 Ga Ba2 88.78(4) . .
Se2 Ga Ba2 154.40(4) 1_545 .
Se3 Ga Ba2 60.60(4) . .
Ba1 Ga Ba2 68.57(3) 2_656 .
Ba1 Ga Ba2 146.60(3) 2_556 .
Ga Se1 Y 85.42(4) . .
Ga Se1 Ba1 83.26(4) . 2_556
Y Se1 Ba1 103.07(5) . 2_556
Ga Se1 Ba2 165.48(4) . 1_455
Y Se1 Ba2 94.88(4) . 1_455
Ba1 Se1 Ba2 82.54(3) 2_556 1_455
Ga Se1 Ba2 81.92(4) . 2_666
Y Se1 Ba2 143.17(4) . 2_666
Ba1 Se1 Ba2 109.54(5) 2_556 2_666
Ba2 Se1 Ba2 105.71(4) 1_455 2_666
Ga Se2 Y 86.39(5) 1_565 2_565
Ga Se2 Ba1 83.14(4) 1_565 2_566
Y Se2 Ba1 102.40(4) 2_565 2_566
Ga Se2 Ba2 163.77(4) 1_565 1_455
Y Se2 Ba2 94.94(5) 2_565 1_455
Ba1 Se2 Ba2 80.78(3) 2_566 1_455
Ga Se2 Ba1 81.32(5) 1_565 1_565
Y Se2 Ba1 142.79(4) 2_565 1_565
Ba1 Se2 Ba1 110.73(4) 2_566 1_565
Ba2 Se2 Ba1 106.42(5) 1_455 1_565
Ga Se3 Y 81.24(4) . .
Ga Se3 Y 81.53(5) . 2
Y Se3 Y 101.60(4) . 2
Ga Se3 Ba1 79.65(4) . 2_656
Y Se3 Ba1 158.26(3) . 2_656
Y Se3 Ba1 85.74(4) 2 2_656
Ga Se3 Ba2 80.82(4) . .
Y Se3 Ba2 87.75(4) . .
Y Se3 Ba2 158.49(4) 2 .
Ba1 Se3 Ba2 79.09(4) 2_656 .
Ga Se3 Ba1 174.16(4) . 1_554
Y Se3 Ba1 94.88(4) . 1_554
Y Se3 Ba1 95.06(5) 2 1_554
Ba1 Se3 Ba1 104.91(3) 2_656 1_554
Ba2 Se3 Ba1 103.48(4) . 1_554
Y Se4 Y 91.25(4) . 2_565
Y Se4 Ba2 96.71(5) . 2_665
Y Se4 Ba2 96.71(4) 2_565 2_665
Y Se4 Ba1 152.32(4) . 2_666
Y Se4 Ba1 89.69(4) 2_565 2_666
Ba2 Se4 Ba1 110.65(4) 2_665 2_666
Y Se4 Ba2 90.13(4) . .
Y Se4 Ba2 154.03(4) 2_565 .
Ba2 Se4 Ba2 108.88(3) 2_665 .
Ba1 Se4 Ba2 77.43(4) 2_666 .
Ga Se5 Ba1 92.47(5) . .
Ga Se5 Ba2 90.30(5) . 2_666
Ba1 Se5 Ba2 83.16(3) . 2_666
Ga Se5 Ba1 84.22(5) . 2_656
Ba1 Se5 Ba1 94.79(3) . 2_656
Ba2 Se5 Ba1 174.07(3) 2_666 2_656
Ga Se5 Ba2 86.80(5) . .
Ba1 Se5 Ba2 178.41(3) . .
Ba2 Se5 Ba2 98.25(3) 2_666 .
Ba1 Se5 Ba2 83.74(3) 2_656 .

loop_
_geom_bond_atom_site_label_1
_geom_bond_atom_site_label_2
_geom_bond_distance
_geom_bond_site_symmetry_2
Ba1 Se5 3.2243(13) .
Ba1 Se5 3.2708(13) 2_656
Ba1 Se1 3.2897(17) 2_556
Ba1 Se2 3.2946(12) 2_566
Ba1 Se4 3.363(2) 2_666
Ba1 Se3 3.3997(14) 2_656
Ba1 Se3 3.5090(12) 1_556
Ba1 Se2 3.673(2) 1_545
Ba1 Ga 3.8317(13) 2_656
Ba1 Ga 3.8360(15) 2_556
Ba1 Ba2 4.2936(11) 2_666
Ba1 Y 4.371(2) 1_656
Ba2 Se5 3.2452(13) 2_666
Ba2 Se5 3.2798(14) .
Ba2 Se4 3.2977(12) 2_665
Ba2 Se2 3.3312(17) 1_655
Ba2 Se1 3.3384(12) 1_655
Ba2 Se3 3.467(2) .
Ba2 Se4 3.5003(15) .
Ba2 Se1 3.579(2) 2_666
Ba2 Ga 3.9283(18) .
Ba2 Ba1 4.2936(11) 2_666
Ba2 Ba1 4.3719(11) 2_656
Y Se4 2.7994(16) .
Y Se4 2.8111(13) 2_565
Y Se2 2.8524(14) 2_565
Y Se1 2.8588(13) .
Y Se3 2.9879(14) .
Y Se3 3.0118(17) 2
Y Y 4.0104(17) 2_565
Y Ba1 4.371(2) 1_454
Ga Se5 2.3525(18) .
Ga Se1 2.3968(13) .
Ga Se2 2.3976(15) 1_545
Ga Se3 2.4810(14) .
Ga Ba1 3.8317(13) 2_656
Ga Ba1 3.8360(15) 2_556
Se1 Ba1 3.2897(17) 2_556
Se1 Ba2 3.3384(12) 1_455
Se1 Ba2 3.579(2) 2_666
Se2 Ga 2.3976(15) 1_565
Se2 Y 2.8524(14) 2_565
Se2 Ba1 3.2946(12) 2_566
Se2 Ba2 3.3312(17) 1_455
Se2 Ba1 3.673(2) 1_565
Se3 Y 3.0118(17) 2
Se3 Ba1 3.3997(14) 2_656
Se3 Ba1 3.5090(12) 1_554
Se4 Y 2.8111(13) 2_565
Se4 Ba2 3.2977(12) 2_665
Se4 Ba1 3.363(2) 2_666
Se5 Ba2 3.2452(13) 2_666
Se5 Ba1 3.2708(13) 2_656
